data_1507122
loop_
_publ_author_name
'Bonauer, Christoph'
'Zabel, Manfred'
'K\"onig, Burkhard'

_publ_section_title
;
 Synthesis and peptide binding properties of methoxypyrrole amino acids
 (MOPAS).
;
_journal_issue 9
_journal_name_full 'Organic letters'
_journal_page_first 1349
_journal_page_last 1352
_journal_paper_doi 10.1021/ol049855x
_journal_volume 6
_journal_year 2004
_chemical_absolute_configuration syn
_chemical_compound_source 'see text'
_chemical_formula_moiety 'C23 H35 N5 O7'
_chemical_formula_sum 'C23 H35 N5 O7'
_chemical_formula_weight 493.56
_chemical_name_systematic ' ?'
_space_group_IT_number 19
_symmetry_cell_setting orthorhombic
_symmetry_Int_Tables_number 19
_symmetry_space_group_name_Hall 'P 2ac 2ab'
_symmetry_space_group_name_H-M 'P 21 21 21'
_atom_sites_solution_hydrogens geom
_atom_sites_solution_primary direct
_atom_sites_solution_secondary difmap
_cell_angle_alpha 90
_cell_angle_beta 90
_cell_angle_gamma 90
_cell_formula_units_Z 4
_cell_length_a 8.7320(5)
_cell_length_b 13.9621(13)
_cell_length_c 21.7439(14)
_cell_measurement_reflns_used 8000
_cell_measurement_temperature 173
_cell_measurement_theta_max 25.81
_cell_measurement_theta_min 2.37
_cell_volume 2651.0(3)
_computing_cell_refinement 'STOE (1998)'
_computing_data_collection 'STOE (1998)'
_computing_data_reduction 'STOE (1998)'
_computing_molecular_graphics 'PLATON (Spek, 1990)'
_computing_publication_material 'PLATON (Spek, 1990)'
_computing_structure_refinement 'SHELXL-97 (Sheldrick, 1997)'
_computing_structure_solution 'SIR-97 (Altomare, 1993)'
_diffrn_ambient_temperature 173(1)
_diffrn_measured_fraction_theta_full 0.994
_diffrn_measured_fraction_theta_max 0.994
_diffrn_measurement_device_type 'STOE-IPDS diffractometer'
_diffrn_measurement_method rotation
_diffrn_radiation_monochromator graphite
_diffrn_radiation_source 'fine-focus sealed tube'
_diffrn_radiation_type 'Mo K\a'
_diffrn_radiation_wavelength 0.71073
_diffrn_reflns_av_R_equivalents 0.1506
_diffrn_reflns_av_sigmaI/netI 0.0616
_diffrn_reflns_limit_h_max 10
_diffrn_reflns_limit_h_min -10
_diffrn_reflns_limit_k_max 17
_diffrn_reflns_limit_k_min -17
_diffrn_reflns_limit_l_max 26
_diffrn_reflns_limit_l_min -26
_diffrn_reflns_number 37419
_diffrn_reflns_reduction_process ' ?'
_diffrn_reflns_theta_full 25.81
_diffrn_reflns_theta_max 25.81
_diffrn_reflns_theta_min 2.37
_diffrn_standards_decay_% 0
_diffrn_standards_interval_count 0
_diffrn_standards_interval_time 0
_diffrn_standards_number 0
_exptl_absorpt_coefficient_mu 0.092
_exptl_absorpt_correction_type none
_exptl_crystal_colour colourless
_exptl_crystal_density_diffrn 1.237
_exptl_crystal_density_method 'Not Measured'
_exptl_crystal_description 'thin rod'
_exptl_crystal_F_000 1056
_exptl_crystal_size_max 0.55
_exptl_crystal_size_mid 0.18
_exptl_crystal_size_min 0.12
_refine_diff_density_max 0.438
_refine_diff_density_min -0.308
_refine_diff_density_rms 0.075
_refine_ls_abs_structure_details 'Flack H.D. (1983), Acta Cryst. A39, 876-881'
_refine_ls_abs_structure_Flack 0.3(19)
_refine_ls_extinction_method 'none             '
_refine_ls_goodness_of_fit_ref 1.110
_refine_ls_hydrogen_treatment mixed
_refine_ls_matrix_type full
_refine_ls_number_parameters 316
_refine_ls_number_reflns 5078
_refine_ls_number_restraints 0
_refine_ls_restrained_S_all 1.110
_refine_ls_R_factor_all 0.0794
_refine_ls_R_factor_gt 0.0743
_refine_ls_shift/su_max 0.000
_refine_ls_shift/su_mean 0.000
_refine_ls_structure_factor_coef Fsqd
_refine_ls_weighting_details 'calc w=1/[\s^2^(Fo^2^)+(0.1023P)^2^+2.1365P] where P=(Fo^2^+2Fc^2^)/3'
_refine_ls_weighting_scheme calc
_refine_ls_wR_factor_gt 0.1988
_refine_ls_wR_factor_ref 0.2022
_reflns_number_gt 4554
_reflns_number_total 5078
_reflns_threshold_expression I>2\\s(I)
_cod_data_source_file ol049855xsi20040126_052718.cif
_cod_data_source_block b160
_cod_depositor_comments
;
The following automatic conversions were performed:

'_symmetry_cell_setting' value 'Orthorhombic' changed to
'orthorhombic' according to
/home/saulius/struct/CIF-dictionaries/cif_core.dic dictionary named
'cif_core.dic' version 2.4.1 from
2010-06-29.

'_atom_sites_solution_hydrogens' value 'geom ' changed
to 'geom' according to
/home/saulius/struct/CIF-dictionaries/cif_core.dic dictionary named
'cif_core.dic' version 2.4.1 from
2010-06-29.

'_atom_sites_solution_primary' value 'direct ' changed
to 'direct' according to
/home/saulius/struct/CIF-dictionaries/cif_core.dic dictionary named
'cif_core.dic' version 2.4.1 from
2010-06-29.

'_atom_sites_solution_secondary' value 'difmap ' changed
to 'difmap' according to
/home/saulius/struct/CIF-dictionaries/cif_core.dic dictionary named
'cif_core.dic' version 2.4.1 from
2010-06-29.

'_refine_ls_hydrogen_treatment' value 'mixed ' changed
to 'mixed' according to
/home/saulius/struct/CIF-dictionaries/cif_core.dic dictionary named
'cif_core.dic' version 2.4.1 from
2010-06-29.

'_refine_ls_weighting_scheme' value 'calc ' changed to
'calc' according to
/home/saulius/struct/CIF-dictionaries/cif_core.dic dictionary named
'cif_core.dic' version 2.4.1 from 2010-06-29.

Automatic conversion script
Id: cif_fix_values 1715 2011-07-08 13:25:40Z adriana 
;
_cod_database_code 1507122

loop_
_symmetry_equiv_pos_as_xyz
x,y,z
1/2-x,-y,1/2+z
1/2+x,1/2-y,-z
-x,1/2+y,1/2-z

loop_
_atom_site_aniso_label
_atom_site_aniso_U_11
_atom_site_aniso_U_22
_atom_site_aniso_U_33
_atom_site_aniso_U_23
_atom_site_aniso_U_13
_atom_site_aniso_U_12
O3 0.0475(16) 0.0281(13) 0.0656(19) -0.0040(13) -0.0027(15) 0.0002(12)
O12 0.0436(15) 0.0352(13) 0.0372(14) -0.0045(11) 0.0044(12) 0.0014(12)
O15 0.0314(13) 0.0398(13) 0.0351(14) 0.0018(10) 0.0024(11) -0.0011(11)
O22 0.0399(15) 0.0369(14) 0.0625(19) 0.0046(13) 0.0040(14) -0.0060(12)
O26 0.0449(16) 0.0520(17) 0.0492(16) -0.0030(14) 0.0030(14) 0.0154(14)
O30 0.0498(16) 0.0383(14) 0.0407(15) -0.0029(12) 0.0083(14) -0.0066(13)
O31 0.070(2) 0.125(4) 0.0374(17) 0.008(2) -0.0094(17) -0.048(3)
N4 0.0361(16) 0.0272(14) 0.0409(17) -0.0011(13) -0.0007(14) -0.0014(12)
N10 0.0277(13) 0.0323(14) 0.0303(14) 0.0000(11) 0.0052(12) 0.0030(12)
N16 0.0249(14) 0.0316(15) 0.0437(17) -0.0016(13) -0.0003(13) -0.0010(11)
N23 0.0268(14) 0.0351(16) 0.0363(16) -0.0007(12) -0.0002(12) 0.0035(12)
N27 0.0291(15) 0.0423(17) 0.0359(16) -0.0025(13) -0.0016(13) 0.0017(13)
C1 0.044(2) 0.039(2) 0.049(2) -0.0094(18) -0.0023(19) -0.0052(17)
C2 0.0332(18) 0.0328(18) 0.044(2) -0.0021(16) 0.0077(16) -0.0084(15)
C5 0.0405(19) 0.0325(17) 0.0387(19) -0.0001(15) -0.0031(16) 0.0053(16)
C6 0.0309(17) 0.0328(17) 0.0351(18) 0.0022(14) -0.0006(15) 0.0009(14)
C7 0.0303(17) 0.0341(17) 0.0347(18) 0.0038(14) 0.0005(15) -0.0021(14)
C8 0.0269(16) 0.0358(18) 0.0287(16) -0.0020(14) -0.0036(14) 0.0029(13)
C9 0.0250(16) 0.0347(17) 0.0348(18) 0.0003(14) -0.0034(14) 0.0005(13)
C11 0.048(2) 0.045(2) 0.037(2) -0.0004(17) 0.0109(18) -0.0145(18)
C13 0.043(2) 0.046(2) 0.059(3) -0.015(2) -0.007(2) 0.0118(19)
C14 0.0256(16) 0.0290(16) 0.0361(19) 0.0024(13) -0.0026(14) 0.0037(13)
C17 0.0302(18) 0.049(2) 0.041(2) -0.0102(17) 0.0018(16) -0.0025(16)
C18 0.035(2) 0.063(3) 0.049(2) -0.015(2) -0.0013(18) -0.011(2)
C19 0.039(2) 0.045(2) 0.061(3) -0.018(2) 0.003(2) -0.0072(18)
C20 0.0339(19) 0.0308(17) 0.046(2) -0.0027(16) 0.0016(17) -0.0002(15)
C21 0.0270(16) 0.0348(18) 0.040(2) -0.0049(15) -0.0005(15) -0.0079(14)
C24 0.0300(18) 0.0391(19) 0.045(2) -0.0012(16) -0.0038(16) 0.0076(15)
C25 0.0366(19) 0.0320(17) 0.041(2) 0.0011(15) 0.0016(17) 0.0005(15)
C28 0.043(2) 0.0386(19) 0.0306(18) 0.0007(15) 0.0043(16) -0.0012(17)
C29 0.043(2) 0.0354(18) 0.0330(19) -0.0021(15) -0.0013(16) -0.0005(16)
C32 0.081(5) 0.184(8) 0.052(3) 0.013(4) -0.022(3) -0.075(5)
C33 0.065(3) 0.051(2) 0.041(2) 0.0119(19) -0.005(2) -0.011(2)
C34 0.147(6) 0.043(3) 0.055(3) 0.011(2) -0.018(4) 0.007(3)
C35 0.097(5) 0.129(6) 0.081(4) 0.050(4) -0.006(4) -0.060(5)

loop_
_atom_site_label
_atom_site_type_symbol
_atom_site_thermal_displace_type
_atom_site_fract_x
_atom_site_fract_y
_atom_site_fract_z
_atom_site_occupancy
_atom_site_U_iso_or_equiv
_atom_site_calc_flag
_atom_site_refinement_flags
O3 O Uani 0.9091(3) 0.90212(19) 0.07817(16) 1.000 0.0471(9) . .
O12 O Uani 0.8711(3) 0.45872(19) -0.13531(12) 1.000 0.0387(8) . .
O15 O Uani 0.6088(3) 0.42323(19) 0.04138(12) 1.000 0.0354(8) . .
O22 O Uani 0.2444(3) 0.3064(2) 0.04557(15) 1.000 0.0464(9) . .
O26 O Uani 0.1198(4) 0.5854(2) 0.11913(15) 1.000 0.0487(9) . .
O30 O Uani 0.6187(3) 0.6173(2) 0.11753(13) 1.000 0.0429(9) . .
O31 O Uani 0.6308(5) 0.5967(4) 0.21789(16) 1.000 0.0775(16) . .
N4 N Uani 0.9560(4) 0.7458(2) 0.05962(15) 1.000 0.0347(9) . .
N10 N Uani 0.7554(3) 0.5834(2) -0.00053(14) 1.000 0.0301(8) . .
N16 N Uani 0.5538(3) 0.3767(2) -0.05547(15) 1.000 0.0334(9) . .
N23 N Uani 0.2775(3) 0.4449(2) -0.00678(15) 1.000 0.0327(9) . .
N27 N Uani 0.3531(4) 0.5153(2) 0.10875(15) 1.000 0.0358(9) . .
C1 C Uani 1.0573(5) 0.8172(3) 0.1533(2) 1.000 0.0440(12) . .
C2 C Uani 0.9664(4) 0.8253(3) 0.09439(19) 1.000 0.0367(11) . .
C5 C Uani 0.8747(5) 0.7472(3) 0.00101(19) 1.000 0.0372(11) . .
C6 C Uani 0.8537(4) 0.6489(3) -0.02641(17) 1.000 0.0329(10) . .
C7 C Uani 0.9108(4) 0.6096(3) -0.07964(17) 1.000 0.0330(10) . .
C8 C Uani 0.8416(4) 0.5178(3) -0.08593(16) 1.000 0.0305(10) . .
C9 C Uani 0.7445(4) 0.5031(3) -0.03591(17) 1.000 0.0315(10) . .
C11 C Uani 1.0246(5) 0.6517(3) -0.12454(19) 1.000 0.0433(12) . .
C13 C Uani 0.9614(5) 0.3763(3) -0.1201(2) 1.000 0.0493(14) . .
C14 C Uani 0.6334(4) 0.4300(2) -0.01446(16) 1.000 0.0302(10) . .
C17 C Uani 0.5565(4) 0.3802(3) -0.12256(19) 1.000 0.0401(11) . .
C18 C Uani 0.4040(5) 0.3326(4) -0.1397(2) 1.000 0.0490(14) . .
C19 C Uani 0.3817(5) 0.2580(3) -0.0899(2) 1.000 0.0483(14) . .
C20 C Uani 0.4413(4) 0.3068(3) -0.03116(19) 1.000 0.0369(11) . .
C21 C Uani 0.3129(4) 0.3539(3) 0.00612(18) 1.000 0.0339(10) . .
C24 C Uani 0.1621(4) 0.4976(3) 0.02698(19) 1.000 0.0380(11) . .
C25 C Uani 0.2106(4) 0.5369(3) 0.08939(19) 1.000 0.0365(11) . .
C28 C Uani 0.4080(5) 0.5410(3) 0.16956(17) 1.000 0.0374(11) . .
C29 C Uani 0.5649(5) 0.5887(3) 0.16397(18) 1.000 0.0371(11) . .
C32 C Uani 0.7848(8) 0.6354(8) 0.2161(3) 1.000 0.106(3) . .
C33 C Uani 0.4098(6) 0.4534(3) 0.2142(2) 1.000 0.0523(14) . .
C34 C Uani 0.5170(10) 0.3760(4) 0.1918(3) 1.000 0.082(2) . .
C35 C Uani 0.2446(9) 0.4169(7) 0.2224(3) 1.000 0.102(3) . .
H1A H Uiso 1.15450 0.85160 0.14880 1.000 0.0530 calc R
H1B H Uiso 1.07780 0.74950 0.16210 1.000 0.0530 calc R
H1C H Uiso 0.99860 0.84520 0.18720 1.000 0.0530 calc R
H4 H Uiso 0.99880 0.69230 0.07240 1.000 0.0420 calc R
H5A H Uiso 0.93240 0.78760 -0.02840 1.000 0.0450 calc R
H5B H Uiso 0.77290 0.77690 0.00710 1.000 0.0450 calc R
H10 H Uiso 0.70600 0.59220 0.03430 1.000 0.0360 calc R
H11A H Uiso 1.12150 0.66430 -0.10330 1.000 0.0520 calc R
H11B H Uiso 0.98390 0.71180 -0.14120 1.000 0.0520 calc R
H11C H Uiso 1.04200 0.60630 -0.15820 1.000 0.0520 calc R
H13A H Uiso 0.90740 0.33780 -0.08930 1.000 0.0590 calc R
H13B H Uiso 1.06040 0.39690 -0.10360 1.000 0.0590 calc R
H13C H Uiso 0.97800 0.33770 -0.15720 1.000 0.0590 calc R
H17A H Uiso 0.64450 0.34390 -0.13930 1.000 0.0480 calc R
H17B H Uiso 0.56110 0.44700 -0.13760 1.000 0.0480 calc R
H18A H Uiso 0.31940 0.37980 -0.13950 1.000 0.0590 calc R
H18B H Uiso 0.40990 0.30240 -0.18080 1.000 0.0590 calc R
H19A H Uiso 0.44110 0.19930 -0.09910 1.000 0.0580 calc R
H19B H Uiso 0.27220 0.24080 -0.08570 1.000 0.0580 calc R
H20 H Uiso 0.49530 0.25850 -0.00500 1.000 0.0440 calc R
H23 H Uiso 0.32620 0.47390 -0.03690 1.000 0.0390 calc R
H24A H Uiso 0.07280 0.45510 0.03320 1.000 0.0460 calc R
H24B H Uiso 0.12780 0.55200 0.00120 1.000 0.0460 calc R
H27 H Uiso 0.41500 0.48440 0.08370 1.000 0.0430 calc R
H28 H Uiso 0.33560 0.58950 0.18690 1.000 0.0450 calc R
H32A H Uiso 0.78240 0.69990 0.19840 1.000 0.1270 calc R
H32B H Uiso 0.85000 0.59400 0.19090 1.000 0.1270 calc R
H32C H Uiso 0.82610 0.63850 0.25800 1.000 0.1270 calc R
H33 H Uiso 0.44740 0.47600 0.25510 1.000 0.0620 calc R
H34A H Uiso 0.48410 0.35410 0.15110 1.000 0.0980 calc R
H34B H Uiso 0.62120 0.40170 0.18920 1.000 0.0980 calc R
H34C H Uiso 0.51510 0.32210 0.22070 1.000 0.0980 calc R
H35A H Uiso 0.18110 0.46800 0.23990 1.000 0.1230 calc R
H35B H Uiso 0.20310 0.39760 0.18240 1.000 0.1230 calc R
H35C H Uiso 0.24450 0.36170 0.25030 1.000 0.1230 calc R

loop_
_atom_type_symbol
_atom_type_description
_atom_type_scat_dispersion_real
_atom_type_scat_dispersion_imag
_atom_type_scat_source
O O 0.0106 0.0060 'International Tables Vol C Tables 4.2.6.8 and 6.1.1.4'
N N 0.0061 0.0033 'International Tables Vol C Tables 4.2.6.8 and 6.1.1.4'
H H 0.0000 0.0000 'International Tables Vol C Tables 4.2.6.8 and 6.1.1.4'
C C 0.0033 0.0016 'International Tables Vol C Tables 4.2.6.8 and 6.1.1.4'

loop_
_geom_angle_atom_site_label_1
_geom_angle_atom_site_label_2
_geom_angle_atom_site_label_3
_geom_angle
_geom_angle_publ_flag
C8 O12 C13 113.8(3) yes
C29 O31 C32 114.5(4) yes
C2 N4 C5 120.8(3) yes
C6 N10 C9 111.1(3) yes
C14 N16 C17 129.2(3) yes
C14 N16 C20 117.9(3) yes
C17 N16 C20 112.9(3) yes
C21 N23 C24 122.5(3) yes
C25 N27 C28 122.3(3) yes
C2 N4 H4 119.59 no
C5 N4 H4 119.59 no
C6 N10 H10 124.43 no
C9 N10 H10 124.49 no
C21 N23 H23 118.80 no
C24 N23 H23 118.69 no
C28 N27 H27 118.82 no
C25 N27 H27 118.90 no
O3 C2 N4 121.9(4) yes
O3 C2 C1 121.3(4) yes
N4 C2 C1 116.7(3) yes
N4 C5 C6 113.1(3) yes
N10 C6 C7 107.8(3) yes
C5 C6 C7 130.7(4) no
N10 C6 C5 121.3(3) yes
C6 C7 C11 128.8(4) no
C8 C7 C11 124.5(3) no
C6 C7 C8 106.6(3) no
C7 C8 C9 108.4(3) no
O12 C8 C7 122.3(3) yes
O12 C8 C9 129.3(4) yes
C8 C9 C14 138.1(4) no
N10 C9 C8 106.1(3) yes
N10 C9 C14 115.7(3) yes
N16 C14 C9 120.5(3) yes
O15 C14 N16 121.0(3) yes
O15 C14 C9 118.4(3) yes
N16 C17 C18 102.4(3) yes
C17 C18 C19 103.6(3) no
C18 C19 C20 104.2(3) no
N16 C20 C19 102.7(3) yes
C19 C20 C21 112.5(3) no
N16 C20 C21 113.0(3) yes
O22 C21 N23 122.9(3) yes
O22 C21 C20 119.4(4) yes
N23 C21 C20 117.8(3) yes
N23 C24 C25 116.2(3) yes
O26 C25 N27 123.7(4) yes
O26 C25 C24 119.2(3) yes
N27 C25 C24 117.0(3) yes
N27 C28 C29 109.4(3) yes
C29 C28 C33 112.4(4) no
N27 C28 C33 112.1(3) yes
O30 C29 C28 124.8(4) yes
O31 C29 C28 111.1(4) yes
O30 C29 O31 124.1(4) yes
C28 C33 C35 108.8(5) no
C34 C33 C35 112.4(5) no
C28 C33 C34 111.5(4) no
C2 C1 H1A 109.48 no
C2 C1 H1B 109.47 no
C2 C1 H1C 109.47 no
H1A C1 H1B 109.49 no
H1A C1 H1C 109.44 no
H1B C1 H1C 109.48 no
N4 C5 H5A 108.91 no
N4 C5 H5B 109.01 no
C6 C5 H5A 108.97 no
C6 C5 H5B 108.97 no
H5A C5 H5B 107.74 no
C7 C11 H11A 109.45 no
C7 C11 H11B 109.45 no
C7 C11 H11C 109.43 no
H11A C11 H11B 109.48 no
H11A C11 H11C 109.53 no
H11B C11 H11C 109.50 no
O12 C13 H13A 109.48 no
O12 C13 H13B 109.53 no
O12 C13 H13C 109.42 no
H13A C13 H13B 109.61 no
H13A C13 H13C 109.38 no
H13B C13 H13C 109.41 no
N16 C17 H17A 111.28 no
N16 C17 H17B 111.26 no
C18 C17 H17A 111.26 no
C18 C17 H17B 111.31 no
H17A C17 H17B 109.25 no
C17 C18 H18A 110.99 no
C17 C18 H18B 111.03 no
C19 C18 H18A 111.01 no
C19 C18 H18B 111.05 no
H18A C18 H18B 109.06 no
C18 C19 H19A 110.93 no
C18 C19 H19B 110.90 no
C20 C19 H19A 110.92 no
C20 C19 H19B 110.95 no
H19A C19 H19B 108.89 no
N16 C20 H20 109.53 no
C19 C20 H20 109.45 no
C21 C20 H20 109.48 no
N23 C24 H24A 108.25 no
N23 C24 H24B 108.26 no
C25 C24 H24A 108.26 no
C25 C24 H24B 108.18 no
H24A C24 H24B 107.40 no
N27 C28 H28 107.58 no
C29 C28 H28 107.55 no
C33 C28 H28 107.60 no
O31 C32 H32A 109.47 no
O31 C32 H32B 109.53 no
O31 C32 H32C 109.42 no
H32A C32 H32B 109.59 no
H32A C32 H32C 109.41 no
H32B C32 H32C 109.40 no
C28 C33 H33 108.01 no
C34 C33 H33 108.02 no
C35 C33 H33 108.01 no
C33 C34 H34A 109.45 no
C33 C34 H34B 109.40 no
C33 C34 H34C 109.39 no
H34A C34 H34B 109.55 no
H34A C34 H34C 109.54 no
H34B C34 H34C 109.50 no
C33 C35 H35A 109.50 no
C33 C35 H35B 109.55 no
C33 C35 H35C 109.42 no
H35A C35 H35B 109.60 no
H35A C35 H35C 109.34 no
H35B C35 H35C 109.42 no

loop_
_geom_bond_atom_site_label_1
_geom_bond_atom_site_label_2
_geom_bond_distance
_geom_bond_publ_flag
O3 C2 1.235(5) yes
O12 C8 1.378(5) yes
O12 C13 1.434(5) yes
O15 C14 1.237(4) yes
O22 C21 1.238(5) yes
O26 C25 1.227(5) yes
O30 C29 1.183(5) yes
O31 C29 1.311(5) yes
O31 C32 1.450(9) yes
N4 C2 1.346(5) yes
N4 C5 1.459(5) yes
N10 C6 1.375(5) yes
N10 C9 1.363(5) yes
N16 C14 1.354(4) yes
N16 C17 1.460(5) yes
N16 C20 1.482(5) yes
N23 C21 1.337(5) yes
N23 C24 1.448(5) yes
N27 C25 1.348(5) yes
N27 C28 1.452(5) yes
N4 H4 0.8803 no
N10 H10 0.8802 no
N23 H23 0.8796 no
N27 H27 0.8803 no
C1 C2 1.511(6) no
C5 C6 1.508(6) no
C6 C7 1.375(5) no
C7 C11 1.512(6) no
C7 C8 1.424(6) no
C8 C9 1.394(5) no
C9 C14 1.483(5) no
C17 C18 1.534(6) no
C18 C19 1.515(7) no
C19 C20 1.538(6) no
C20 C21 1.532(5) no
C24 C25 1.524(6) no
C28 C33 1.562(6) no
C28 C29 1.528(6) no
C33 C34 1.510(8) no
C33 C35 1.540(10) no
C1 H1A 0.9801 no
C1 H1B 0.9809 no
C1 H1C 0.9792 no
C5 H5A 0.9904 no
C5 H5B 0.9898 no
C11 H11A 0.9799 no
C11 H11B 0.9806 no
C11 H11C 0.9801 no
C13 H13A 0.9797 no
C13 H13B 0.9792 no
C13 H13C 0.9809 no
C17 H17A 0.9899 no
C17 H17B 0.9892 no
C18 H18A 0.9900 no
C18 H18B 0.9895 no
C19 H19A 0.9903 no
C19 H19B 0.9901 no
C20 H20 1.0003 no
C24 H24A 0.9892 no
C24 H24B 0.9904 no
C28 H28 1.0002 no
C32 H32A 0.9796 no
C32 H32B 0.9790 no
C32 H32C 0.9808 no
C33 H33 0.9991 no
C34 H34A 0.9794 no
C34 H34B 0.9797 no
C34 H34C 0.9806 no
C35 H35A 0.9804 no
C35 H35B 0.9800 no
C35 H35C 0.9808 no

loop_
_geom_contact_atom_site_label_1
_geom_contact_atom_site_label_2
_geom_contact_distance
_geom_contact_site_symmetry_2
_geom_contact_publ_flag
O3 C9 3.343(5) 3_565 no
O3 C14 3.354(4) 3_565 no
O3 N23 2.880(4) 3_565 no
O12 C17 2.971(4) . no
O15 N27 2.964(4) . no
O15 O30 3.177(4) . no
O15 N10 2.733(4) . no
O15 N23 3.091(4) . no
O15 C21 2.864(4) . no
O22 N16 3.058(4) 3_455 no
O22 C20 3.099(5) 3_455 no
O22 C25 3.369(5) . no
O26 C1 3.365(5) 1_455 no
O26 N4 2.956(4) 1_455 no
O30 C11 3.332(5) 3_465 no
O30 N10 2.870(4) . no
O30 N27 2.728(4) . no
O30 O15 3.177(4) . no
O31 C34 3.287(8) . no
O3 H11A 2.7323 3_465 no
O3 H5A 2.8227 . no
O3 H17B 2.8052 3_565 no
O3 H5B 2.6190 . no
O3 H23 2.0798 3_565 no
O12 H17A 2.5481 . no
O12 H11C 2.5924 . no
O12 H17B 2.7123 . no
O15 H27 2.1071 . no
O15 H20 2.6998 . no
O15 H34A 2.7945 . no
O15 H10 2.5119 . no
O15 H19B 2.8652 3_555 no
O22 H13A 2.6426 3_455 no
O22 H20 2.5161 3_455 no
O22 H24A 2.5745 . no
O22 H19A 2.8940 3_455 no
O26 H4 2.0920 1_455 no
O26 H32B 2.8284 1_455 no
O26 H1B 2.5014 1_455 no
O26 H28 2.3928 . no
O30 H32A 2.5427 . no
O30 H32B 2.5943 . no
O30 H27 2.6736 . no
O30 H5A 2.8575 3_465 no
O30 H11B 2.7100 3_465 no
O30 H10 1.9948 . no
O31 H33 2.4616 . no
O31 H34B 2.7944 . no
N4 O26 2.956(4) 1_655 no
N4 N10 3.150(4) . no
N10 O15 2.733(4) . no
N10 O30 2.870(4) . no
N10 N4 3.150(4) . no
N16 N23 2.802(4) . no
N16 O22 3.058(4) 3_555 no
N23 N16 2.802(4) . no
N23 O15 3.091(4) . no
N23 N27 2.777(5) . no
N23 C14 3.119(4) . no
N23 O3 2.880(4) 3_465 no
N27 O15 2.964(4) . no
N27 C21 3.191(5) . no
N27 O30 2.728(4) . no
N27 N23 2.777(5) . no
N16 H23 2.4402 . no
N23 H27 2.3699 . no
N23 H13B 2.9112 1_455 no
N27 H34A 2.6874 . no
N27 H35B 2.6421 . no
C1 O26 3.365(5) 1_655 no
C7 C24 3.555(5) 1_655 no
C8 C17 3.244(5) . no
C9 O3 3.343(5) 3_465 no
C11 O30 3.332(5) 3_565 no
C13 C17 3.536(6) . no
C14 O3 3.354(4) 3_465 no
C14 N23 3.119(4) . no
C17 O12 2.971(4) . no
C17 C8 3.244(5) . no
C17 C13 3.536(6) . no
C20 O22 3.099(5) 3_555 no
C21 N27 3.191(5) . no
C21 O15 2.864(4) . no
C24 C7 3.555(5) 1_455 no
C25 C35 3.356(9) . no
C25 O22 3.369(5) . no
C34 O31 3.287(8) . no
C35 C25 3.356(9) . no
C1 H32A 3.0669 . no
C2 H11A 3.0214 3_465 no
C6 H24B 2.8141 1_655 no
C7 H1A 2.7502 3_465 no
C7 H24B 2.7068 1_655 no
C8 H1A 2.8041 3_465 no
C8 H17B 2.8703 . no
C9 H17B 2.8403 . no
C9 H13A 2.9492 . no
C11 H5A 2.9357 . no
C13 H17A 2.8348 . no
C14 H27 2.9613 . no
C14 H23 2.7945 . no
C17 H23 3.0372 . no
C17 H32C 2.8043 2_664 no
C18 H23 3.0578 . no
C21 H27 2.6382 . no
C25 H35B 2.8066 . no
C25 H4 2.8748 1_455 no
C29 H11B 2.9162 3_465 no
C29 H34B 2.7128 . no
C29 H10 3.0774 . no
C33 H11C 2.9274 2_665 no
C34 H27 2.9341 . no
C34 H13C 3.0959 3_455 no
C35 H1C 3.0620 4_645 no
H1A C7 2.7502 3_565 no
H1A C8 2.8041 3_565 no
H1B O26 2.5014 1_655 no
H1B H4 2.2176 . no
H1C C35 3.0620 4_655 no
H1C H35C 2.5310 4_655 no
H4 O26 2.0920 1_655 no
H4 C25 2.8748 1_655 no
H4 H1B 2.2176 . no
H5A O3 2.8227 . no
H5A C11 2.9357 . no
H5A O30 2.8575 3_565 no
H5B O3 2.6190 . no
H10 O15 2.5119 . no
H10 O30 1.9948 . no
H10 C29 3.0774 . no
H11A O3 2.7323 3_565 no
H11A C2 3.0214 3_565 no
H11B O30 2.7100 3_565 no
H11B C29 2.9162 3_565 no
H11C O12 2.5924 . no
H11C C33 2.9274 2_664 no
H11C H33 2.2097 2_664 no
H13A C9 2.9492 . no
H13A H17A 2.5415 . no
H13A O22 2.6426 3_555 no
H13A H20 2.5693 3_555 no
H13B N23 2.9112 1_655 no
H13B H18A 2.4044 1_655 no
H13C C34 3.0959 3_555 no
H17A O12 2.5481 . no
H17A C13 2.8348 . no
H17A H13A 2.5415 . no
H17A H32C 2.2612 2_664 no
H17B O12 2.7123 . no
H17B C8 2.8703 . no
H17B C9 2.8403 . no
H17B O3 2.8052 3_465 no
H18A H13B 2.4044 1_455 no
H18A H23 2.5897 . no
H19A O22 2.8940 3_555 no
H19B O15 2.8652 3_455 no
H20 O15 2.6998 . no
H20 O22 2.5161 3_555 no
H20 H13A 2.5693 3_455 no
H23 N16 2.4402 . no
H23 C14 2.7945 . no
H23 C17 3.0372 . no
H23 C18 3.0578 . no
H23 H18A 2.5897 . no
H23 O3 2.0798 3_465 no
H24A O22 2.5745 . no
H24B C6 2.8141 1_455 no
H24B C7 2.7068 1_455 no
H27 O15 2.1071 . no
H27 O30 2.6736 . no
H27 N23 2.3699 . no
H27 C14 2.9613 . no
H27 C21 2.6382 . no
H27 C34 2.9341 . no
H27 H34A 2.4128 . no
H28 O26 2.3928 . no
H28 H35A 2.4548 . no
H32A O30 2.5427 . no
H32A C1 3.0669 . no
H32A H35C 2.5304 4_655 no
H32B O26 2.8284 1_655 no
H32B O30 2.5943 . no
H32C C17 2.8043 2_665 no
H32C H17A 2.2612 2_665 no
H33 O31 2.4616 . no
H33 H11C 2.2097 2_665 no
H34A O15 2.7945 . no
H34A N27 2.6874 . no
H34A H27 2.4128 . no
H34B O31 2.7944 . no
H34B C29 2.7128 . no
H34C H35C 2.5106 . no
H35A H28 2.4548 . no
H35B N27 2.6421 . no
H35B C25 2.8066 . no
H35C H34C 2.5106 . no
H35C H1C 2.5310 4_645 no
H35C H32A 2.5304 4_645 no

loop_
_geom_hbond_atom_site_label_D
_geom_hbond_atom_site_label_H
_geom_hbond_atom_site_label_A
_geom_hbond_distance_DH
_geom_hbond_distance_HA
_geom_hbond_distance_DA
_geom_hbond_angle_DHA
_geom_hbond_site_symmetry_A
_geom_hbond_publ_flag
N4 H4 O26 0.8800 2.0900 2.956(4) 167.00 1_655 yes
N10 H10 O30 0.8800 1.9900 2.870(4) 173.00 . yes
N23 H23 N16 0.8800 2.4400 2.802(4) 105.00 . yes
N23 H23 O3 0.8800 2.0800 2.880(4) 151.00 3_465 yes
N27 H27 O15 0.8800 2.1100 2.964(4) 164.00 . yes
N27 H27 N23 0.8800 2.3700 2.777(5) 108.00 . yes
C1 H1B O26 0.9800 2.5000 3.365(5) 147.00 1_655 yes
C11 H11C O12 0.9800 2.5900 3.018(5) 106.00 . yes
C17 H17A O12 0.9900 2.5500 2.971(4) 106.00 . yes
C20 H20 O22 1.0000 2.5200 3.099(5) 117.00 3_555 yes
C28 H28 O26 1.0000 2.3900 2.814(5) 104.00 . yes

loop_
_geom_torsion_atom_site_label_1
_geom_torsion_atom_site_label_2
_geom_torsion_atom_site_label_3
_geom_torsion_atom_site_label_4
_geom_torsion
_geom_torsion_publ_flag
C13 O12 C8 C7 109.0(4) no
C13 O12 C8 C9 -72.0(5) no
C32 O31 C29 O30 -6.0(8) no
C32 O31 C29 C28 176.0(6) no
C5 N4 C2 C1 -178.1(3) no
C2 N4 C5 C6 -170.9(3) no
C5 N4 C2 O3 -0.5(6) no
C9 N10 C6 C7 -1.1(4) no
C9 N10 C6 C5 174.6(3) no
C6 N10 C9 C8 0.8(4) no
C6 N10 C9 C14 -176.1(3) no
C20 N16 C14 C9 -178.3(3) no
C17 N16 C14 O15 174.2(3) no
C17 N16 C20 C19 5.2(4) no
C14 N16 C17 C18 -159.3(4) no
C17 N16 C14 C9 -1.4(5) no
C17 N16 C20 C21 -116.2(3) no
C20 N16 C14 O15 -2.7(5) no
C20 N16 C17 C18 17.7(4) no
C14 N16 C20 C19 -177.4(3) no
C14 N16 C20 C21 61.2(4) no
C24 N23 C21 C20 -177.7(3) no
C21 N23 C24 C25 78.9(4) no
C24 N23 C21 O22 3.9(6) no
C25 N27 C28 C33 103.1(4) no
C28 N27 C25 O26 5.4(6) no
C28 N27 C25 C24 -174.3(3) no
C25 N27 C28 C29 -131.5(4) no
N4 C5 C6 N10 70.2(5) no
N4 C5 C6 C7 -115.3(5) no
N10 C6 C7 C11 -179.1(4) no
N10 C6 C7 C8 0.9(4) no
C5 C6 C7 C11 5.8(7) no
C5 C6 C7 C8 -174.2(4) no
C11 C7 C8 C9 179.5(4) no
C6 C7 C8 O12 178.8(3) no
C6 C7 C8 C9 -0.4(4) no
C11 C7 C8 O12 -1.2(6) no
O12 C8 C9 N10 -179.4(3) no
C7 C8 C9 N10 -0.2(4) no
C7 C8 C9 C14 175.7(4) no
O12 C8 C9 C14 -3.5(7) no
C8 C9 C14 O15 154.2(4) no
C8 C9 C14 N16 -30.1(6) no
N10 C9 C14 N16 145.5(3) no
N10 C9 C14 O15 -30.2(5) no
N16 C17 C18 C19 -33.7(4) no
C17 C18 C19 C20 37.7(4) no
C18 C19 C20 C21 95.3(4) no
C18 C19 C20 N16 -26.5(4) no
N16 C20 C21 N23 26.4(5) no
C19 C20 C21 N23 -89.3(4) no
N16 C20 C21 O22 -155.2(3) no
C19 C20 C21 O22 89.1(4) no
N23 C24 C25 N27 -3.1(5) no
N23 C24 C25 O26 177.2(4) no
C29 C28 C33 C34 -61.6(5) no
N27 C28 C29 O31 -168.2(4) no
C33 C28 C29 O30 139.0(4) no
C33 C28 C29 O31 -43.0(5) no
N27 C28 C29 O30 13.8(6) no
C29 C28 C33 C35 173.9(4) no
N27 C28 C33 C35 -62.4(5) no
N27 C28 C33 C34 62.1(6) no

loop_
_cod_related_entry_id
_cod_related_entry_code
_cod_related_entry_database
1 21200253 ChemSpider
